data_4120480
loop_
_publ_author_name
'Hasell, Tom'
'Culshaw, Jamie L.'
'Chong, Samantha Y.'
'Schmidtmann, Marc'
'Little, Marc A.'
'Jelfs, Kim E.'
'Pyzer-Knapp, Edward O'
'Shepherd, Hilary'
'Adams, Dave J.'
'Day, Graeme M.'
'Cooper, Andrew I.'

_publ_section_title
;
 Controlling the crystallization of porous organic cages: molecular
 analogs of isoreticular frameworks using shape-specific directing
 solvents.
;
_journal_issue 4
_journal_name_full 'Journal of the American Chemical Society'
_journal_page_first 1438
_journal_page_last 1448
_journal_paper_doi 10.1021/ja409594s
_journal_volume 136
_journal_year 2014
_chemical_absolute_configuration unk
_chemical_formula_moiety 'C60 H72 N12, 3.67 (C H2 Cl2)'
_chemical_formula_sum 'C63.67 H79.33 Cl7.33 N12'
_chemical_formula_weight 1269.33
_chemical_name_systematic
;
 ? 
;
_space_group_crystal_system trigonal
_space_group_IT_number 143
_space_group_name_Hall 'P 3'
_space_group_name_H-M_alt 'P 3'
_symmetry_space_group_name_Hall 'P 3'
_symmetry_space_group_name_H-M 'P 3'
_atom_sites_solution_hydrogens geom
_atom_sites_solution_primary direct
_atom_sites_solution_secondary difmap
_audit_creation_date 2013-11-19
_audit_creation_method
;
Olex2 1.2-alpha
(compiled 2013.11.15 svn.r2834 for OlexSys, GUI svn.r4713)
;
_cell_angle_alpha 90.00
_cell_angle_beta 90.00
_cell_angle_gamma 120.00
_cell_formula_units_Z 3
_cell_length_a 24.075(2)
_cell_length_b 24.075(2)
_cell_length_c 10.7146(12)
_cell_measurement_reflns_used 5455
_cell_measurement_temperature 100(2)
_cell_measurement_theta_max 18.11
_cell_measurement_theta_min 2.54
_cell_volume 5378.2(9)
_computing_cell_refinement 'Bruker AXS SAINT V7.68A'
_computing_data_collection 'CrystalClear-SM Expert 2.0 r7 (Rigaku, 2011)'
_computing_data_reduction 'SAINT v7.68A (Bruker, 2009)'
_computing_molecular_graphics 'Olex2 (Dolomanov et al., 2009)'
_computing_publication_material 'Olex2 (Dolomanov et al., 2009)'
_computing_structure_refinement 'XL (Sheldrick, 2008)'
_computing_structure_solution 'SHELXS-97 (Sheldrick, 2008)'
_diffrn_ambient_temperature 100
_diffrn_detector CCD
_diffrn_detector_area_resol_mean 28.5714
_diffrn_detector_type 'Rigaku Saturn724+'
_diffrn_measured_fraction_theta_full 1.000
_diffrn_measured_fraction_theta_max 1.000
_diffrn_measurement_device 'AFC12 (Right): Kappa 3 circle'
_diffrn_measurement_device_type 'Rigaku Saturn724+ (2x2 bin mode)'
_diffrn_measurement_method 'profile data from \w-scans'
_diffrn_measurement_specimen_support 'Mitegen 50um'
_diffrn_radiation_collimation 0.3
_diffrn_radiation_monochromator Confocal
_diffrn_radiation_probe x-ray
_diffrn_radiation_type MoK\a
_diffrn_radiation_wavelength 0.71073
_diffrn_reflns_av_R_equivalents 0.0503
_diffrn_reflns_av_unetI/netI 0.0425
_diffrn_reflns_limit_h_max 24
_diffrn_reflns_limit_h_min -24
_diffrn_reflns_limit_k_max 24
_diffrn_reflns_limit_k_min -24
_diffrn_reflns_limit_l_max 10
_diffrn_reflns_limit_l_min -10
_diffrn_reflns_number 46401
_diffrn_reflns_theta_full 20.81
_diffrn_reflns_theta_max 20.81
_diffrn_reflns_theta_min 1.69
_diffrn_source 'Rotating Anode'
_diffrn_source_current 24.0
_diffrn_source_power 1.2
_diffrn_source_target Mo
_diffrn_source_type 'Rotating Anode'
_diffrn_source_voltage 50.0
_diffrn_standards_number 0
_exptl_absorpt_coefficient_mu 0.334
_exptl_absorpt_correction_T_max 1.0000
_exptl_absorpt_correction_T_min 0.7130
_exptl_absorpt_correction_type multi-scan
_exptl_absorpt_process_details 'SADABS 2008/1 (Sheldrick, 2008)'
_exptl_crystal_colour colourless
_exptl_crystal_density_diffrn 1.176
_exptl_crystal_density_method 'not measured'
_exptl_crystal_description needle
_exptl_crystal_F_000 2010
_exptl_crystal_size_max 0.32
_exptl_crystal_size_mid 0.07
_exptl_crystal_size_min 0.06
_refine_diff_density_max 0.139
_refine_diff_density_min -0.113
_refine_diff_density_rms 0.027
_refine_ls_abs_structure_details 'Flack H D (1983), Acta Cryst. A39, 876-881'
_refine_ls_abs_structure_Flack 0(4)
_refine_ls_extinction_method none
_refine_ls_goodness_of_fit_ref 0.946
_refine_ls_hydrogen_treatment constr
_refine_ls_matrix_type full
_refine_ls_number_parameters 685
_refine_ls_number_reflns 7451
_refine_ls_number_restraints 204
_refine_ls_restrained_S_all 0.972
_refine_ls_R_factor_all 0.0859
_refine_ls_R_factor_gt 0.0598
_refine_ls_shift/su_max 0.000
_refine_ls_shift/su_mean 0.000
_refine_ls_structure_factor_coef Fsqd
_refine_ls_weighting_details 'calc w=1/[\s^2^(Fo^2^)+(0.1252P)^2^+0.0000P] where P=(Fo^2^+2Fc^2^)/3'
_refine_ls_weighting_scheme calc
_refine_ls_wR_factor_gt 0.1688
_refine_ls_wR_factor_ref 0.1882
_reflns_number_gt 4675
_reflns_number_total 7451
_reflns_threshold_expression >2sigma(I)
_cod_data_source_file CC13.3.67(CH2Cl2)_Alpha_Phase_JACS_PUBL.cif
_cod_data_source_block CC13_3.67(CH2Cl2)
_cod_original_cell_volume 5378.3(9)
_cod_database_code 4120480
_olex2_refinement_description
;
1. Fixed Uiso
 At 1.2 times of:
  All C(H) groups, All C(H,H) groups
 At 1.5 times of:
  All C(H,H,H) groups
2. Restrained distances
 C5-C4
 1.54 with sigma of 0.02
 N1-C4
 1.43 with sigma of 0.02
 C7A-C4
 1.54 with sigma of 0.02
 N8-C37
 1.43 with sigma of 0.02
 C18-C16
 1.54 with sigma of 0.02
 C23-C22
 1.47 with sigma of 0.02
 C27B-C25
 1.54 with sigma of 0.02
3. Rigid bond restraints
 All non-hydrogen atoms
 with sigma for 1-2 distances of 0.01 and sigma for 1-3 distances of 0.01
4. Others
 Fixed Sof: H4A(0.5) H4B(0.5) H5A(0.5) H5B(0.5) C6A(0.5) H6AA(0.5) H6AB(0.5)
 H6AC(0.5) C6B(0.5) H6BA(0.5) H6BB(0.5) H6BC(0.5) C7A(0.5) H7AA(0.5) H7AB(0.5)
 H7AC(0.5) C7B(0.5) H7BA(0.5) H7BB(0.5) H7BC(0.5) H24A(0.5) H24B(0.5) H25A(0.5)
 H25B(0.5) C26A(0.5) H26A(0.5) H26B(0.5) H26C(0.5) C26B(0.5) H26D(0.5)
 H26E(0.5) H26F(0.5) C27A(0.5) H27A(0.5) H27B(0.5) H27C(0.5) C27B(0.5)
 H27D(0.5) H27E(0.5) H27F(0.5) H44A(0.5) H44B(0.5) H45A(0.5) H45B(0.5)
 C46A(0.5) H46A(0.5) H46B(0.5) H46C(0.5) C46B(0.5) H46D(0.5) H46E(0.5)
 H46F(0.5) C47A(0.5) H47A(0.5) H47B(0.5) H47C(0.5) C47B(0.5) H47D(0.5)
 H47E(0.5) H47F(0.5) H56A(0.75) H56B(0.75) H57A(0.25) H57B(0.25) C58A(0.75)
 H58A(0.75) H58B(0.75) H58C(0.75) C58B(0.25) H58D(0.25) H58E(0.25) H58F(0.25)
 C59A(0.75) H59A(0.75) H59B(0.75) H59C(0.75) C59B(0.25) H59D(0.25) H59E(0.25)
 H59F(0.25)
5.a Secondary CH2 refined with riding coordinates:
 C4(H4A,H4B), C5(H5A,H5B), C17(H17A,H17B), C24(H24A,H24B), C25(H25A,H25B),
 C37(H37A,H37B), C44(H44A,H44B), C45(H45A,H45B), C56(H56A,H56B), C57(H57A,H57B)
5.b Me refined with riding coordinates:
 C6A(H6AA,H6AB,H6AC), C6B(H6BA,H6BB,H6BC), C7A(H7AA,H7AB,H7AC), C7B(H7BA,H7BB,
 H7BC), C18(H18A,H18B,H18C), C19(H19A,H19B,H19C), C26A(H26A,H26B,H26C),
 C26B(H26D,H26E,H26F), C27A(H27A,H27B,H27C), C27B(H27D,H27E,H27F), C38(H38A,
 H38B,H38C), C39(H39A,H39B,H39C), C46A(H46A,H46B,H46C), C46B(H46D,H46E,H46F),
 C47A(H47A,H47B,H47C), C47B(H47D,H47E,H47F), C58A(H58A,H58B,H58C), C58B(H58D,
 H58E,H58F), C59A(H59A,H59B,H59C), C59B(H59D,H59E,H59F)
5.c Aromatic/amide H refined with riding coordinates:
 C1(H1), C3(H3), C8(H8), C14(H14), C12(H12), C10(H10), C15(H15), C20(H20),
 C21(H21), C23(H23), C28(H28), C32(H32), C34(H34), C30(H30), C35(H35), C40(H40),
  C41(H41), C43(H43), C48(H48), C54(H54), C52(H52), C50(H50), C55(H55), C60(H60)
5.d Fitted hexagon refined as free rotating group:
 C9(C14,C13,C12,C11,C10), C31(C32,C33,C34,C29,C30), C49(C54,C53,C52,C51,C50)
;
_chemw03_alert_2_a
;
Problem: The ratio of given/expected molecular weight as
            calculated from the _atom_site* data lies outside
            the range 0.90 <> 1.10
Response: Solvent was too diffuse to model and therefore a solvent masking
routine was performed during refinement. This routine removed a
total of 458 electrons. The only solvent present in the crystallisation
of this sample was CH2Cl2. Therefore the
residual electron was assigned as being 11 CH2Cl2 solvent molecules, these
have been included in the formula unit.
;
_thetm01_alert_3_a
;
Problem: The value of sine(theta_max)/wavelength is less than 0.550
            Calculated sin(theta_max)/wavelength =    0.4999   
Response: Crystals of this material were wealky diffracting. A resolution
limit of 1 angstroms was applied during refinement.
;
_plat043_alert_1_a
;
Problem: Calculated and Reported Mol. Weight Differ by ..     934.18 Check
Response: Solvent was too diffuse to model and therefore a solvent masking
routine was performed during refinement. This routine removed a
total of 458 electrons. The only solvent present in the crystallisation
of this sample was CH2Cl2. Therefore the
residual electron was assigned as being 11 CH2Cl2 solvent molecules, these
have been included in the formula unit.
;
_plat051_alert_1_a
;
Problem: Mu(calc) and Mu(CIF) Ratio Differs from 1.0 by .      83.80 % 
Response: Solvent was too diffuse to model and therefore a solvent masking
routine was performed during refinement. This routine removed a
total of 458 electrons. The only solvent present in the crystallisation
of this sample was CH2Cl2. Therefore the
residual electron was assigned as being 11 CH2Cl2 solvent molecules, these
have been included in the formula unit.
;
_plat413_alert_2_a
;
Problem: Short Inter XH3 .. XHn     H10    ..  H27E    ..       1.81 Ang. 
Response: Hydrogen atoms were placed in geometrically estimated positions
using the riding model. The exact position should therefore be regarded as 
being tentatively assigned and the close contact between H10 and H27E 
is likely the result of wrongly positioned protons.   
;
_plat602_alert_2_a
;
Problem: VERY LARGE Solvent Accessible VOID(S) in Structure        ! Info 
Response: Lattice solvent was very diffuse and could not be accurately 
modelled. A solvent masking routine was performed during refinement. The
result of which would indicate the presence of 11 CH2Cl2 solvent 
molecules in these voids.
;

loop_
_space_group_symop_id
_space_group_symop_operation_xyz
1 'x, y, z'
2 '-y, x-y, z'
3 '-x+y, -x, z'

loop_
_atom_site_label
_atom_site_type_symbol
_atom_site_fract_x
_atom_site_fract_y
_atom_site_fract_z
_atom_site_U_iso_or_equiv
_atom_site_adp_type
_atom_site_occupancy
_atom_site_symmetry_multiplicity
_atom_site_calc_flag
_atom_site_disorder_assembly
_atom_site_disorder_group
_atom_site_refinement_flags_posn
_atom_site_refinement_flags_adp
N1 N -0.8343(4) -0.8660(4) -1.3468(6) 0.191(3) Uani 1 1 d C . D U
N2 N -0.7679(3) -0.8012(3) -1.1265(6) 0.163(2) Uani 1 1 d . . . U
N3 N -0.9039(3) -0.7749(3) -0.6243(7) 0.196(3) Uani 1 1 d . . . U
N4 N -1.0403(3) -0.8252(3) -0.6460(5) 0.1526(18) Uani 1 1 d . . . U
C1 C -0.9359(6) -0.9937(6) -1.3264(6) 0.175(3) Uani 1 1 d . . . U
H1 H -0.8945 -0.9896 -1.3269 0.211 Uiso 1 1 calc . . R .
C2 C -0.9470(6) -0.9410(4) -1.3260(6) 0.164(2) Uani 1 1 d . . . U
C3 C -0.8905(5) -0.8764(5) -1.3280(7) 0.180(3) Uani 1 1 d . . . U
H3 H -0.8965 -0.8408 -1.3145 0.216 Uiso 1 1 calc . . R .
C4 C -0.7840(5) -0.8002(4) -1.3417(9) 0.234(4) Uani 1 1 d . . D U
H4A H -0.8022 -0.7725 -1.3203 0.281 Uiso 0.50 1 calc A 2 R .
H4B H -0.7630 -0.7867 -1.4243 0.281 Uiso 0.50 1 calc A 2 R .
C5 C -0.7346(4) -0.7929(4) -1.2425(8) 0.196(3) Uani 1 1 d C . D U
H5A H -0.7221 -0.8260 -1.2530 0.235 Uiso 0.50 1 calc B 1 R .
H5B H -0.6957 -0.7500 -1.2470 0.235 Uiso 0.50 1 calc B 1 R .
C6A C -0.7185(10) -0.7929(8) -1.4496(10) 0.208(6) Uani 0.50 1 d C 1 . U
H6AA H -0.7183 -0.8335 -1.4506 0.312 Uiso 0.50 1 calc C 1 R .
H6AB H -0.6769 -0.7585 -1.4200 0.312 Uiso 0.50 1 calc C 1 R .
H6AC H -0.7264 -0.7829 -1.5342 0.312 Uiso 0.50 1 calc C 1 R .
C6B C -0.7282(6) -0.8249(7) -1.2989(10) 0.166(4) Uani 0.50 1 d C 2 . U
H6BA H -0.6973 -0.8346 -1.2595 0.249 Uiso 0.50 1 calc C 2 R .
H6BB H -0.7121 -0.8054 -1.3808 0.249 Uiso 0.50 1 calc C 2 R .
H6BC H -0.7694 -0.8646 -1.3091 0.249 Uiso 0.50 1 calc C 2 R .
C7A C -0.7731(9) -0.7318(6) -1.3507(11) 0.210(5) Uani 0.50 1 d C 1 D U
H7AA H -0.7473 -0.7106 -1.4249 0.314 Uiso 0.50 1 calc C 1 R .
H7AB H -0.7504 -0.7076 -1.2761 0.314 Uiso 0.50 1 calc C 1 R .
H7AC H -0.8145 -0.7335 -1.3569 0.314 Uiso 0.50 1 calc C 1 R .
C7B C -0.6975(9) -0.7125(8) -1.2929(16) 0.219(8) Uani 0.50 1 d C 2 . U
H7BA H -0.7088 -0.6879 -1.2360 0.329 Uiso 0.50 1 calc C 2 R .
H7BB H -0.7122 -0.7109 -1.3773 0.329 Uiso 0.50 1 calc C 2 R .
H7BC H -0.6509 -0.6942 -1.2934 0.329 Uiso 0.50 1 calc C 2 R .
C8 C -0.7759(3) -0.8425(4) -1.0507(7) 0.147(2) Uani 1 1 d . . . U
H8 H -0.7642 -0.8733 -1.0739 0.177 Uiso 1 1 calc . . R .
C9 C -0.8031(2) -0.8470(2) -0.9240(3) 0.148(2) Uani 1 1 d . . . U
C14 C -0.80228(19) -0.8902(2) -0.8392(4) 0.1404(18) Uani 1 1 d . . G U
H14 H -0.7837 -0.9155 -0.8620 0.169 Uiso 1 1 calc . . R .
C13 C -0.8286(2) -0.8965(2) -0.7210(4) 0.151(2) Uani 1 1 d . . G U
C12 C -0.85581(18) -0.8595(2) -0.6877(3) 0.1434(19) Uani 1 1 d . . G U
H12 H -0.8738 -0.8638 -0.6070 0.172 Uiso 1 1 calc . . R .
C11 C -0.85663(19) -0.8162(2) -0.7725(5) 0.1441(19) Uani 1 1 d . . G U
C10 C -0.8303(2) -0.80995(19) -0.8907(4) 0.148(2) Uani 1 1 d . . G U
H10 H -0.8308 -0.7804 -0.9486 0.177 Uiso 1 1 calc . . R .
C15 C -0.8880(3) -0.7799(3) -0.7360(7) 0.1388(19) Uani 1 1 d . . . U
H15 H -0.8973 -0.7585 -0.8001 0.167 Uiso 1 1 calc . . R .
C16 C -0.9374(5) -0.7402(4) -0.5867(9) 0.196(3) Uani 1 1 d . . D U
C17 C -1.0024(5) -0.7839(4) -0.5303(9) 0.200(3) Uani 1 1 d . . . U
H17A H -1.0220 -0.7593 -0.4969 0.239 Uiso 1 1 calc . . R .
H17B H -0.9999 -0.8108 -0.4631 0.239 Uiso 1 1 calc . . R .
C18 C -0.9358(5) -0.6998(5) -0.6973(10) 0.253(4) Uani 1 1 d . . D U
H18A H -0.8917 -0.6742 -0.7278 0.380 Uiso 1 1 calc . . R .
H18B H -0.9517 -0.6712 -0.6713 0.380 Uiso 1 1 calc . . R .
H18C H -0.9631 -0.7280 -0.7642 0.380 Uiso 1 1 calc . . R .
C19 C -0.8986(5) -0.7040(4) -0.4633(11) 0.248(4) Uani 1 1 d . . . U
H19A H -0.9042 -0.7357 -0.3999 0.372 Uiso 1 1 calc . . R .
H19B H -0.9150 -0.6768 -0.4313 0.372 Uiso 1 1 calc . . R .
H19C H -0.8529 -0.6774 -0.4833 0.372 Uiso 1 1 calc . . R .
C20 C -1.0638(3) -0.8824(4) -0.6307(6) 0.1376(18) Uani 1 1 d . . . U
H20 H -1.0559 -0.8962 -0.5531 0.165 Uiso 1 1 calc . . R .
N5 N -0.7224(4) -0.5083(4) 0.0626(5) 0.172(2) Uani 1 1 d F . . U
N6 N -0.7323(4) -0.5815(3) -0.1600(6) 0.170(3) Uani 1 1 d . . . U
N7 N -0.5671(3) -0.4590(2) -0.6460(5) 0.1260(15) Uani 1 1 d . . . U
N8 N -0.4659(2) -0.3265(3) -0.6348(4) 0.1213(14) Uani 1 1 d . . D U
C21 C -0.6108(5) -0.3356(6) 0.0410(6) 0.168(3) Uani 1 1 d . . . U
H21 H -0.5711 -0.3351 0.0393 0.201 Uiso 1 1 calc . . R .
C22 C -0.6634(5) -0.3923(5) 0.0422(6) 0.152(3) Uani 1 1 d . . D U
C23 C -0.6695(5) -0.4567(5) 0.0477(6) 0.162(3) Uani 1 1 d . . D U
H23 H -0.6317 -0.4594 0.0395 0.194 Uiso 1 1 calc . . R .
C24 C -0.7240(5) -0.5722(5) 0.0643(7) 0.176(3) Uani 1 1 d . . . U
H24A H -0.7402 -0.5930 0.1463 0.212 Uiso 0.50 1 calc D 2 R .
H24B H -0.6798 -0.5644 0.0544 0.212 Uiso 0.50 1 calc D 2 R .
C25 C -0.7666(5) -0.6178(5) -0.0396(8) 0.200(3) Uani 1 1 d F . D U
H25A H -0.7684 -0.6597 -0.0345 0.240 Uiso 0.50 1 calc E 1 R .
H25B H -0.8107 -0.6248 -0.0350 0.240 Uiso 0.50 1 calc E 1 R .
C26A C -0.7738(7) -0.6220(6) 0.1642(12) 0.149(4) Uani 0.50 1 d F 1 . U
H26A H -0.7578 -0.6072 0.2488 0.223 Uiso 0.50 1 calc F 1 R .
H26B H -0.7783 -0.6644 0.1508 0.223 Uiso 0.50 1 calc F 1 R .
H26C H -0.8156 -0.6249 0.1538 0.223 Uiso 0.50 1 calc F 1 R .
C26B C -0.8212(7) -0.6175(6) 0.0048(12) 0.195(5) Uani 0.50 1 d F 2 . U
H26D H -0.8577 -0.6441 -0.0496 0.293 Uiso 0.50 1 calc F 2 R .
H26E H -0.8133 -0.5735 0.0053 0.293 Uiso 0.50 1 calc F 2 R .
H26F H -0.8307 -0.6349 0.0898 0.293 Uiso 0.50 1 calc F 2 R .
C27A C -0.6605(7) -0.5748(6) 0.0665(14) 0.159(4) Uani 0.50 1 d F 1 . U
H27A H -0.6331 -0.5478 0.1345 0.239 Uiso 0.50 1 calc F 1 R .
H27B H -0.6381 -0.5590 -0.0133 0.239 Uiso 0.50 1 calc F 1 R .
H27C H -0.6705 -0.6191 0.0795 0.239 Uiso 0.50 1 calc F 1 R .
C27B C -0.7364(7) -0.6586(4) 0.0012(15) 0.229(7) Uani 0.50 1 d F 2 D U
H27D H -0.6990 -0.6481 -0.0513 0.343 Uiso 0.50 1 calc F 2 R .
H27E H -0.7681 -0.7043 -0.0080 0.343 Uiso 0.50 1 calc F 2 R .
H27F H -0.7229 -0.6494 0.0886 0.343 Uiso 0.50 1 calc F 2 R .
C28 C -0.7690(4) -0.5747(3) -0.2322(6) 0.144(2) Uani 1 1 d . . . U
H28 H -0.8127 -0.5894 -0.2132 0.173 Uiso 1 1 calc . . R .
C31 C -0.65262(16) -0.49450(18) -0.5038(3) 0.1119(15) Uani 1 1 d . . . U
C32 C -0.6945(2) -0.49190(18) -0.5899(2) 0.1126(16) Uani 1 1 d . . G U
H32 H -0.6796 -0.4751 -0.6711 0.135 Uiso 1 1 calc . . R .
C33 C -0.75800(18) -0.51394(18) -0.5574(3) 0.1069(15) Uani 1 1 d . . G U
C34 C -0.77971(16) -0.53856(17) -0.4387(4) 0.1173(17) Uani 1 1 d . . G U
H34 H -0.8231 -0.5536 -0.4164 0.141 Uiso 1 1 calc . . R .
C29 C -0.7379(2) -0.54116(16) -0.3526(3) 0.1140(17) Uani 1 1 d . . G U
C30 C -0.6743(2) -0.51912(18) -0.3852(3) 0.1218(17) Uani 1 1 d . . G U
H30 H -0.6457 -0.5209 -0.3263 0.146 Uiso 1 1 calc . . R .
C35 C -0.5889(3) -0.4735(3) -0.5437(6) 0.1230(18) Uani 1 1 d . . . U
H35 H -0.5599 -0.4706 -0.4804 0.148 Uiso 1 1 calc . . R .
C36 C -0.4967(3) -0.4333(3) -0.6833(7) 0.1309(19) Uani 1 1 d . . . U
C37 C -0.4709(3) -0.3696(3) -0.7318(6) 0.137(2) Uani 1 1 d . . D U
H37A H -0.4280 -0.3552 -0.7681 0.165 Uiso 1 1 calc . . R .
H37B H -0.4991 -0.3695 -0.7990 0.165 Uiso 1 1 calc . . R .
C38 C -0.4973(3) -0.4733(4) -0.7845(7) 0.167(3) Uani 1 1 d . . . U
H38A H -0.5166 -0.5178 -0.7556 0.251 Uiso 1 1 calc . . R .
H38B H -0.4533 -0.4583 -0.8123 0.251 Uiso 1 1 calc . . R .
H38C H -0.5225 -0.4710 -0.8540 0.251 Uiso 1 1 calc . . R .
C39 C -0.4598(4) -0.4396(3) -0.5873(7) 0.148(2) Uani 1 1 d . . . U
H39A H -0.4813 -0.4841 -0.5579 0.222 Uiso 1 1 calc . . R .
H39B H -0.4553 -0.4112 -0.5178 0.222 Uiso 1 1 calc . . R .
H39C H -0.4173 -0.4279 -0.6196 0.222 Uiso 1 1 calc . . R .
C40 C -0.4924(3) -0.2899(3) -0.6508(5) 0.1247(19) Uani 1 1 d . . . U
H40 H -0.5159 -0.2942 -0.7249 0.150 Uiso 1 1 calc . . R .
N9 N -0.2816(4) -0.4976(4) -0.9253(5) 0.151(2) Uani 1 1 d I . . U
N10 N -0.2728(2) -0.42098(19) -0.7116(4) 0.1143(13) Uani 1 1 d . . . U
N11 N -0.4380(2) -0.5464(2) -0.2101(4) 0.1189(14) Uani 1 1 d L . . U
N12 N -0.5375(2) -0.6791(3) -0.2271(4) 0.1249(15) Uani 1 1 d . . . U
C41 C -0.2779(4) -0.6122(4) -0.9071(5) 0.133(3) Uani 1 1 d . . . U
H41 H -0.2372 -0.5744 -0.9142 0.160 Uiso 1 1 calc . . R .
C42 C -0.3263(7) -0.6095(4) -0.9021(6) 0.142(2) Uani 1 1 d . . . U
C43 C -0.3305(4) -0.5486(5) -0.9068(6) 0.143(2) Uani 1 1 d . . . U
H43 H -0.3705 -0.5503 -0.8957 0.171 Uiso 1 1 calc . . R .
C44 C -0.2878(5) -0.4429(5) -0.9302(7) 0.175(3) Uani 1 1 d . . . U
H44A H -0.3333 -0.4554 -0.9167 0.210 Uiso 0.50 1 calc G 2 R .
H44B H -0.2752 -0.4233 -1.0142 0.210 Uiso 0.50 1 calc G 2 R .
C45 C -0.2476(3) -0.3951(3) -0.8350(6) 0.1278(18) Uani 1 1 d I . . U
H45A H -0.2027 -0.3857 -0.8420 0.153 Uiso 0.50 1 calc H 1 R .
H45B H -0.2481 -0.3547 -0.8480 0.153 Uiso 0.50 1 calc H 1 R .
C46A C -0.3365(8) -0.4215(8) -0.9129(14) 0.171(5) Uani 0.50 1 d I 1 . U
H46A H -0.3734 -0.4543 -0.8662 0.256 Uiso 0.50 1 calc I 1 R .
H46B H -0.3508 -0.4153 -0.9948 0.256 Uiso 0.50 1 calc I 1 R .
H46C H -0.3169 -0.3810 -0.8665 0.256 Uiso 0.50 1 calc I 1 R .
C46B C -0.2673(6) -0.3439(5) -0.8546(8) 0.126(4) Uani 0.50 1 d I 2 . U
H46D H -0.3121 -0.3613 -0.8294 0.189 Uiso 0.50 1 calc I 2 R .
H46E H -0.2626 -0.3318 -0.9429 0.189 Uiso 0.50 1 calc I 2 R .
H46F H -0.2398 -0.3060 -0.8040 0.189 Uiso 0.50 1 calc I 2 R .
C47A C -0.2355(6) -0.3811(6) -1.0408(10) 0.126(3) Uani 0.50 1 d I 1 . U
H47A H -0.2004 -0.3883 -1.0650 0.189 Uiso 0.50 1 calc I 1 R .
H47B H -0.2180 -0.3388 -1.0018 0.189 Uiso 0.50 1 calc I 1 R .
H47C H -0.2602 -0.3831 -1.1151 0.189 Uiso 0.50 1 calc I 1 R .
C47B C -0.1868(7) -0.3817(5) -0.8718(9) 0.118(3) Uani 0.50 1 d I 2 . U
H47D H -0.1548 -0.3512 -0.8132 0.177 Uiso 0.50 1 calc I 2 R .
H47E H -0.1778 -0.3631 -0.9557 0.177 Uiso 0.50 1 calc I 2 R .
H47F H -0.1849 -0.4214 -0.8723 0.177 Uiso 0.50 1 calc I 2 R .
C48 C -0.2387(3) -0.4271(2) -0.6270(6) 0.1131(16) Uani 1 1 d . . . U
H48 H -0.1952 -0.4131 -0.6469 0.136 Uiso 1 1 calc . . R .
C49 C -0.26119(17) -0.45409(16) -0.5011(2) 0.0995(13) Uani 1 1 d . . . U
C54 C -0.22024(14) -0.45881(16) -0.4158(3) 0.1066(15) Uani 1 1 d . . G U
H54 H -0.1764 -0.4424 -0.4363 0.128 Uiso 1 1 calc . . R .
C53 C -0.24348(19) -0.48759(17) -0.3005(3) 0.1077(15) Uani 1 1 d . . G U
C52 C -0.3077(2) -0.51166(16) -0.2705(3) 0.1064(15) Uani 1 1 d . . G U
H52 H -0.3236 -0.5313 -0.1917 0.128 Uiso 1 1 calc . . R .
C51 C -0.34863(15) -0.50694(16) -0.3558(3) 0.1140(16) Uani 1 1 d . . G U
C50 C -0.32538(16) -0.47815(17) -0.4711(3) 0.1055(15) Uani 1 1 d . . G U
H50 H -0.3534 -0.4749 -0.5294 0.127 Uiso 1 1 calc . . R .
C55 C -0.4212(3) -0.5310(3) -0.3258(5) 0.1189(17) Uani 1 1 d . . . U
H55 H -0.4506 -0.5340 -0.3881 0.143 Uiso 1 1 calc . . R .
C56 C -0.5044(3) -0.5674(3) -0.1803(6) 0.1362(19) Uani 1 1 d . . . U
H56A H -0.5280 -0.5669 -0.2556 0.163 Uiso 0.75 1 calc J 2 R .
H56B H -0.5072 -0.5393 -0.1161 0.163 Uiso 0.75 1 calc J 2 R .
C57 C -0.5324(3) -0.6375(3) -0.1294(6) 0.1308(17) Uani 1 1 d L . . U
H57A H -0.5041 -0.6381 -0.0631 0.157 Uiso 0.25 1 calc K 1 R .
H57B H -0.5753 -0.6522 -0.0927 0.157 Uiso 0.25 1 calc K 1 R .
C58A C -0.5538(5) -0.5760(5) -0.2894(9) 0.157(3) Uani 0.75 1 d L 1 . U
H58A H -0.5408 -0.5343 -0.3274 0.236 Uiso 0.75 1 calc L 1 R .
H58B H -0.5970 -0.5939 -0.2543 0.236 Uiso 0.75 1 calc L 1 R .
H58C H -0.5538 -0.6053 -0.3530 0.236 Uiso 0.75 1 calc L 1 R .
C58B C -0.5039(8) -0.6162(11) -0.0189(16) 0.114(6) Uani 0.25 1 d L 2 . U
H58D H -0.5130 -0.6528 0.0346 0.171 Uiso 0.25 1 calc L 2 R .
H58E H -0.5204 -0.5906 0.0208 0.171 Uiso 0.25 1 calc L 2 R .
H58F H -0.4575 -0.5896 -0.0309 0.171 Uiso 0.25 1 calc L 2 R .
C59A C -0.4940(5) -0.5250(5) -0.0559(9) 0.167(4) Uani 0.75 1 d L 1 . U
H59A H -0.4660 -0.5309 0.0024 0.251 Uiso 0.75 1 calc L 1 R .
H59B H -0.5356 -0.5389 -0.0161 0.251 Uiso 0.75 1 calc L 1 R .
H59C H -0.4742 -0.4796 -0.0787 0.251 Uiso 0.75 1 calc L 1 R .
C59B C -0.6057(9) -0.6246(8) -0.1102(16) 0.100(4) Uani 0.25 1 d L 2 . U
H59D H -0.6326 -0.6399 -0.1851 0.150 Uiso 0.25 1 calc L 2 R .
H59E H -0.5905 -0.5788 -0.0985 0.150 Uiso 0.25 1 calc L 2 R .
H59F H -0.6309 -0.6485 -0.0373 0.150 Uiso 0.25 1 calc L 2 R .
C60 C -0.5115(2) -0.7113(3) -0.2093(5) 0.1040(16) Uani 1 1 d . . . U
H60 H -0.4900 -0.7066 -0.1324 0.125 Uiso 1 1 calc . . R .

loop_
_atom_site_aniso_label
_atom_site_aniso_U_11
_atom_site_aniso_U_22
_atom_site_aniso_U_33
_atom_site_aniso_U_23
_atom_site_aniso_U_13
_atom_site_aniso_U_12
N1 0.217(6) 0.205(6) 0.117(4) -0.017(4) 0.000(5) 0.080(5)
N2 0.120(4) 0.166(5) 0.147(4) -0.018(3) 0.045(3) 0.030(4)
N3 0.205(6) 0.176(5) 0.186(6) -0.058(4) 0.027(5) 0.079(4)
N4 0.201(5) 0.127(4) 0.142(4) -0.001(3) 0.038(3) 0.092(4)
C1 0.273(11) 0.208(8) 0.073(4) 0.007(5) -0.002(5) 0.142(9)
C2 0.215(7) 0.177(7) 0.084(4) 0.019(4) -0.019(5) 0.086(6)
C3 0.214(7) 0.198(6) 0.096(5) 0.013(5) 0.008(5) 0.080(6)
C4 0.245(9) 0.211(7) 0.157(6) 0.036(8) 0.046(6) 0.046(6)
C5 0.162(6) 0.178(7) 0.125(5) -0.027(4) 0.067(4) -0.007(5)
C6A 0.287(13) 0.193(12) 0.052(6) 0.009(7) 0.024(7) 0.051(10)
C6B 0.117(8) 0.191(10) 0.047(6) -0.031(6) 0.030(5) -0.030(7)
C7A 0.246(16) 0.197(8) 0.063(7) -0.029(7) 0.026(8) 0.019(10)
C7B 0.195(14) 0.202(9) 0.161(13) -0.002(9) 0.083(12) 0.025(10)
C8 0.095(4) 0.157(6) 0.137(5) -0.025(4) 0.015(4) 0.023(4)
C9 0.132(5) 0.183(6) 0.119(4) -0.018(4) -0.014(3) 0.070(4)
C14 0.143(5) 0.149(5) 0.133(5) -0.022(4) -0.005(4) 0.075(4)
C13 0.110(4) 0.227(7) 0.111(4) -0.055(4) -0.031(3) 0.081(4)
C12 0.125(4) 0.151(5) 0.137(5) -0.030(4) -0.008(4) 0.057(4)
C11 0.113(4) 0.145(5) 0.141(5) -0.038(4) -0.003(3) 0.039(4)
C10 0.163(5) 0.115(4) 0.137(5) -0.005(3) 0.031(4) 0.048(4)
C15 0.114(4) 0.119(4) 0.148(5) -0.012(4) 0.025(4) 0.031(3)
C16 0.240(7) 0.149(7) 0.215(8) -0.061(5) -0.009(6) 0.110(5)
C17 0.258(7) 0.136(5) 0.183(7) -0.040(5) 0.061(6) 0.082(5)
C18 0.253(11) 0.199(9) 0.271(10) 0.059(7) 0.109(8) 0.085(7)
C19 0.289(9) 0.140(6) 0.283(9) -0.112(7) -0.018(8) 0.084(6)
C20 0.155(5) 0.154(5) 0.124(5) -0.022(4) -0.012(4) 0.092(5)
N5 0.237(7) 0.210(5) 0.076(3) 0.049(4) 0.070(4) 0.117(5)
N6 0.232(7) 0.182(5) 0.105(4) 0.055(4) 0.075(4) 0.110(5)
N7 0.161(4) 0.145(4) 0.102(3) 0.022(3) 0.040(3) 0.099(3)
N8 0.108(3) 0.158(4) 0.096(3) 0.032(3) 0.019(3) 0.066(3)
C21 0.223(9) 0.213(7) 0.063(4) -0.040(5) -0.027(5) 0.107(7)
C22 0.192(8) 0.197(7) 0.082(4) -0.044(5) -0.039(5) 0.108(6)
C23 0.204(8) 0.218(6) 0.084(4) 0.002(5) 0.026(5) 0.121(6)
C24 0.239(7) 0.214(6) 0.110(5) 0.059(5) 0.064(5) 0.138(6)
C25 0.234(8) 0.235(8) 0.112(5) 0.061(5) 0.059(5) 0.103(7)
C26A 0.181(10) 0.135(8) 0.104(7) 0.017(6) 0.017(7) 0.059(8)
C26B 0.179(8) 0.135(9) 0.113(9) -0.042(7) 0.074(7) -0.041(7)
C27A 0.185(8) 0.098(8) 0.151(11) 0.032(7) 0.056(8) 0.038(7)
C27B 0.349(17) 0.038(5) 0.198(14) -0.021(6) -0.125(13) 0.021(8)
C28 0.231(8) 0.110(4) 0.106(4) 0.019(4) 0.034(4) 0.096(5)
C31 0.139(4) 0.142(4) 0.071(3) 0.006(3) 0.013(3) 0.082(4)
C32 0.149(4) 0.138(4) 0.086(4) 0.018(3) 0.023(3) 0.098(4)
C33 0.122(4) 0.117(4) 0.079(4) -0.025(3) -0.005(3) 0.058(4)
C34 0.153(5) 0.113(4) 0.085(4) -0.023(3) 0.019(3) 0.065(4)
C29 0.153(5) 0.093(3) 0.082(3) -0.004(3) 0.035(3) 0.051(4)
C30 0.179(5) 0.150(5) 0.083(4) 0.013(3) 0.025(3) 0.117(4)
C35 0.138(4) 0.161(5) 0.087(4) 0.008(3) 0.025(3) 0.087(4)
C36 0.124(4) 0.169(5) 0.149(5) -0.002(4) 0.022(4) 0.110(4)
C37 0.135(5) 0.200(6) 0.105(4) 0.050(4) 0.049(4) 0.104(5)
C38 0.147(5) 0.200(6) 0.158(6) 0.009(5) 0.064(4) 0.089(5)
C39 0.167(5) 0.140(5) 0.151(5) 0.055(4) 0.033(4) 0.087(4)
C40 0.127(5) 0.130(5) 0.096(4) 0.022(4) 0.008(3) 0.048(4)
N9 0.221(6) 0.171(5) 0.068(3) 0.007(3) -0.003(4) 0.103(5)
N10 0.166(4) 0.093(3) 0.089(3) 0.020(2) 0.024(3) 0.069(3)
N11 0.130(3) 0.151(4) 0.092(3) -0.008(3) 0.035(3) 0.082(3)
N12 0.127(4) 0.175(4) 0.086(3) -0.001(3) 0.013(3) 0.085(4)
C41 0.107(6) 0.166(8) 0.080(4) -0.003(4) 0.013(4) 0.033(5)
C42 0.144(6) 0.171(6) 0.087(4) 0.034(4) 0.019(5) 0.061(7)
C43 0.169(7) 0.182(6) 0.067(4) 0.000(4) -0.009(4) 0.079(5)
C44 0.266(8) 0.182(6) 0.086(4) 0.022(4) 0.034(4) 0.118(6)
C45 0.172(5) 0.078(3) 0.134(4) 0.056(3) 0.070(4) 0.064(3)
C46A 0.190(10) 0.211(15) 0.106(9) 0.043(10) 0.036(7) 0.097(11)
C46B 0.211(11) 0.132(8) 0.066(6) 0.039(5) 0.072(7) 0.109(8)
C47A 0.154(9) 0.129(7) 0.081(6) -0.004(5) 0.007(6) 0.060(7)
C47B 0.216(8) 0.105(7) 0.075(6) 0.048(5) 0.050(6) 0.112(7)
C48 0.126(4) 0.084(3) 0.108(4) 0.003(3) 0.017(3) 0.036(3)
C49 0.111(4) 0.109(4) 0.085(3) -0.008(3) 0.011(3) 0.060(3)
C54 0.115(4) 0.091(3) 0.091(4) 0.000(3) 0.015(3) 0.034(3)
C53 0.140(4) 0.094(4) 0.078(4) -0.001(3) 0.025(3) 0.050(3)
C52 0.149(4) 0.095(3) 0.063(3) -0.010(2) 0.025(3) 0.053(3)
C51 0.166(5) 0.105(4) 0.094(4) 0.019(3) 0.034(3) 0.086(4)
C50 0.110(3) 0.098(3) 0.091(3) 0.007(3) 0.026(3) 0.040(3)
C55 0.153(4) 0.139(4) 0.105(4) 0.027(3) 0.030(3) 0.104(4)
C56 0.167(5) 0.182(5) 0.102(4) 0.004(4) 0.040(3) 0.119(5)
C57 0.150(5) 0.142(4) 0.092(4) 0.005(3) 0.004(3) 0.067(4)
C58A 0.178(7) 0.237(9) 0.134(6) 0.045(5) 0.036(5) 0.162(8)
C58B 0.085(10) 0.178(18) 0.066(8) 0.022(7) 0.050(6) 0.056(11)
C59A 0.195(9) 0.171(7) 0.152(7) -0.027(6) 0.067(6) 0.104(7)
C59B 0.136(9) 0.072(10) 0.082(11) -0.005(8) -0.014(8) 0.044(8)
C60 0.084(3) 0.139(5) 0.077(4) 0.025(3) 0.010(3) 0.047(3)

loop_
_atom_type_symbol
_atom_type_description
_atom_type_scat_dispersion_real
_atom_type_scat_dispersion_imag
_atom_type_scat_source
C C 0.0033 0.0016 'International Tables Vol C Tables 4.2.6.8 and 6.1.1.4'
H H 0.0000 0.0000 'International Tables Vol C Tables 4.2.6.8 and 6.1.1.4'
N N 0.0061 0.0033 'International Tables Vol C Tables 4.2.6.8 and 6.1.1.4'
Cl Cl 0.1484 0.1585 'International Tables Vol C Tables 4.2.6.8 and 6.1.1.4'

loop_
_geom_angle_atom_site_label_1
_geom_angle_atom_site_label_2
_geom_angle_atom_site_label_3
_geom_angle
_geom_angle_site_symmetry_1
_geom_angle_site_symmetry_3
C3 N1 C4 116.3(10) . .
C8 N2 C5 122.6(8) . .
C15 N3 C16 125.5(8) . .
C20 N4 C17 114.2(6) . .
C2 C1 H1 124.2 . .
C2 C1 H1 124.2 3_435 .
C2 C1 C2 111.6(12) 3_435 .
C1 C2 C1 128.4(12) 2_345 .
C1 C2 C3 117.2(13) . .
C1 C2 C3 114.4(11) 2_345 .
N1 C3 C2 123.2(11) . .
N1 C3 H3 118.4 . .
C2 C3 H3 118.4 . .
N1 C4 H4A 109.8 . .
N1 C4 H4B 109.8 . .
N1 C4 C5 109.3(7) . .
N1 C4 C6A 106.5(9) . .
N1 C4 C7A 141.2(12) . .
H4A C4 H4B 108.3 . .
C5 C4 H4A 109.8 . .
C5 C4 H4B 109.8 . .
C5 C4 C6A 81.4(8) . .
C6A C4 H4A 135.0 . .
C6A C4 H4B 32.5 . .
C7A C4 H4A 35.8 . .
C7A C4 H4B 78.9 . .
C7A C4 C5 102.3(10) . .
C7A C4 C6A 100.0(9) . .
N2 C5 C4 103.6(8) . .
N2 C5 H5A 111.0 . .
N2 C5 H5B 111.0 . .
N2 C5 C7B 111.1(8) . .
C4 C5 H5A 111.0 . .
C4 C5 H5B 111.0 . .
C4 C5 C7B 81.5(9) . .
H5A C5 H5B 109.0 . .
C6B C5 N2 132.2(11) . .
C6B C5 C4 84.6(11) . .
C6B C5 H5A 29.3 . .
C6B C5 H5B 109.2 . .
C6B C5 C7B 116.7(11) . .
C7B C5 H5A 131.2 . .
C7B C5 H5B 31.0 . .
C4 C6A H6AA 109.5 . .
C4 C6A H6AB 109.5 . .
C4 C6A H6AC 109.5 . .
H6AA C6A H6AB 109.5 . .
H6AA C6A H6AC 109.5 . .
H6AB C6A H6AC 109.5 . .
C5 C6B H6BA 109.5 . .
C5 C6B H6BB 109.5 . .
C5 C6B H6BC 109.5 . .
H6BA C6B H6BB 109.5 . .
H6BA C6B H6BC 109.5 . .
H6BB C6B H6BC 109.5 . .
C4 C7A H7AA 109.5 . .
C4 C7A H7AB 109.5 . .
C4 C7A H7AC 109.5 . .
H7AA C7A H7AB 109.5 . .
H7AA C7A H7AC 109.5 . .
H7AB C7A H7AC 109.5 . .
C5 C7B H7BA 109.5 . .
C5 C7B H7BB 109.5 . .
C5 C7B H7BC 109.5 . .
H7BA C7B H7BB 109.5 . .
H7BA C7B H7BC 109.5 . .
H7BB C7B H7BC 109.5 . .
N2 C8 H8 118.3 . .
N2 C8 C9 123.4(8) . .
C9 C8 H8 118.3 . .
C14 C9 C8 118.7(5) . .
C14 C9 C10 120.0 . .
C10 C9 C8 121.2(5) . .
C9 C14 H14 120.0 . .
C13 C14 C9 120.0 . .
C13 C14 H14 120.0 . .
C14 C13 C12 120.0 . .
C14 C13 C20 117.2(4) . 3_435
C12 C13 C20 122.2(4) . 3_435
C13 C12 H12 120.0 . .
C11 C12 C13 120.0 . .
C11 C12 H12 120.0 . .
C12 C11 C15 118.5(4) . .
C10 C11 C12 120.0 . .
C10 C11 C15 121.5(4) . .
C9 C10 H10 120.0 . .
C11 C10 C9 120.0 . .
C11 C10 H10 120.0 . .
N3 C15 C11 124.9(7) . .
N3 C15 H15 117.5 . .
C11 C15 H15 117.5 . .
N3 C16 C17 112.6(7) . .
N3 C16 C18 107.7(9) . .
N3 C16 C19 101.5(7) . .
C17 C16 C18 116.3(9) . .
C17 C16 C19 99.7(8) . .
C18 C16 C19 118.3(9) . .
N4 C17 H17A 111.5 . .
N4 C17 H17B 111.5 . .
C16 C17 N4 101.4(6) . .
C16 C17 H17A 111.5 . .
C16 C17 H17B 111.5 . .
H17A C17 H17B 109.3 . .
C16 C18 H18A 109.5 . .
C16 C18 H18B 109.5 . .
C16 C18 H18C 109.5 . .
H18A C18 H18B 109.5 . .
H18A C18 H18C 109.5 . .
H18B C18 H18C 109.5 . .
C16 C19 H19A 109.5 . .
C16 C19 H19B 109.5 . .
C16 C19 H19C 109.5 . .
H19A C19 H19B 109.5 . .
H19A C19 H19C 109.5 . .
H19B C19 H19C 109.5 . .
N4 C20 C13 125.8(7) . 2_345
N4 C20 H20 117.1 . .
C13 C20 H20 117.1 2_345 .
C23 N5 C24 119.9(8) . .
C28 N6 C25 112.4(7) . .
C35 N7 C36 126.3(6) . .
C40 N8 C37 119.4(5) . .
C22 C21 H21 117.0 2_455 .
C22 C21 H21 117.0 . .
C22 C21 C22 126.0(10) . 2_455
C21 C22 C21 114.0(10) . 3_445
C21 C22 C23 128.5(11) . .
C23 C22 C21 117.5(10) . 3_445
N5 C23 C22 123.7(9) . .
N5 C23 H23 118.1 . .
C22 C23 H23 118.1 . .
N5 C24 H24A 109.1 . .
N5 C24 H24B 109.1 . .
N5 C24 C25 112.6(8) . .
N5 C24 C26A 113.3(8) . .
N5 C24 C27A 120.8(9) . .
H24A C24 H24B 107.8 . .
C25 C24 H24A 109.1 . .
C25 C24 H24B 109.1 . .
C25 C24 C26A 88.1(8) . .
C25 C24 C27A 107.4(9) . .
C26A C24 H24A 22.0 . .
C26A C24 H24B 122.8 . .
C27A C24 H24A 96.5 . .
C27A C24 H24B 13.4 . .
C27A C24 C26A 109.8(9) . .
N6 C25 C24 102.9(7) . .
N6 C25 H25A 111.2 . .
N6 C25 H25B 111.2 . .
N6 C25 C27B 107.9(9) . .
C24 C25 H25A 111.2 . .
C24 C25 H25B 111.2 . .
C24 C25 C27B 83.8(8) . .
H25A C25 H25B 109.1 . .
C26B C25 N6 121.2(10) . .
C26B C25 C24 92.5(9) . .
C26B C25 H25A 115.0 . .
C26B C25 H25B 19.0 . .
C26B C25 C27B 130.2(11) . .
C27B C25 H25A 29.8 . .
C27B C25 H25B 133.0 . .
C24 C26A H26A 109.5 . .
C24 C26A H26B 109.5 . .
C24 C26A H26C 109.5 . .
H26A C26A H26B 109.5 . .
H26A C26A H26C 109.5 . .
H26B C26A H26C 109.5 . .
C25 C26B H26D 109.5 . .
C25 C26B H26E 109.5 . .
C25 C26B H26F 109.5 . .
H26D C26B H26E 109.5 . .
H26D C26B H26F 109.5 . .
H26E C26B H26F 109.5 . .
C24 C27A H27A 109.5 . .
C24 C27A H27B 109.5 . .
C24 C27A H27C 109.5 . .
H27A C27A H27B 109.5 . .
H27A C27A H27C 109.5 . .
H27B C27A H27C 109.5 . .
C25 C27B H27D 109.5 . .
C25 C27B H27E 109.5 . .
C25 C27B H27F 109.5 . .
H27D C27B H27E 109.5 . .
H27D C27B H27F 109.5 . .
H27E C27B H27F 109.5 . .
N6 C28 H28 123.0 . .
N6 C28 C29 114.0(7) . .
C29 C28 H28 123.0 . .
C32 C31 C30 120.0 . .
C32 C31 C35 117.6(4) . .
C30 C31 C35 122.4(4) . .
C31 C32 H32 120.0 . .
C33 C32 C31 120.0 . .
C33 C32 H32 120.0 . .
C32 C33 C34 120.0 . .
C32 C33 C40 116.4(4) . 3_445
C34 C33 C40 123.6(4) . 3_445
C33 C34 H34 120.0 . .
C29 C34 C33 120.0 . .
C29 C34 H34 120.0 . .
C34 C29 C28 114.5(5) . .
C34 C29 C30 120.0 . .
C30 C29 C28 125.2(4) . .
C31 C30 H30 120.0 . .
C29 C30 C31 120.0 . .
C29 C30 H30 120.0 . .
N7 C35 C31 128.4(6) . .
N7 C35 H35 115.8 . .
C31 C35 H35 115.8 . .
C37 C36 N7 108.9(5) . .
C37 C36 C38 107.2(7) . .
C38 C36 N7 106.5(5) . .
C39 C36 N7 113.1(6) . .
C39 C36 C37 114.8(6) . .
C39 C36 C38 105.8(5) . .
N8 C37 C36 110.3(5) . .
N8 C37 H37A 109.6 . .
N8 C37 H37B 109.6 . .
C36 C37 H37A 109.6 . .
C36 C37 H37B 109.6 . .
H37A C37 H37B 108.1 . .
C36 C38 H38A 109.5 . .
C36 C38 H38B 109.5 . .
C36 C38 H38C 109.5 . .
H38A C38 H38B 109.5 . .
H38A C38 H38C 109.5 . .
H38B C38 H38C 109.5 . .
C36 C39 H39A 109.5 . .
C36 C39 H39B 109.5 . .
C36 C39 H39C 109.5 . .
H39A C39 H39B 109.5 . .
H39A C39 H39C 109.5 . .
H39B C39 H39C 109.5 . .
N8 C40 C33 121.0(6) . 2_455
N8 C40 H40 119.5 . .
C33 C40 H40 119.5 2_455 .
C43 N9 C44 116.7(9) . .
C48 N10 C45 122.5(5) . .
C55 N11 C56 116.2(5) . .
C60 N12 C57 116.2(6) . .
C42 C41 H41 120.9 3_545 .
C42 C41 H41 120.9 . .
C42 C41 C42 118.2(10) . 3_545
C41 C42 C41 121.5(10) . 2_445
C41 C42 C43 112.2(13) 2_445 .
C41 C42 C43 125.9(11) . .
N9 C43 C42 118.7(9) . .
N9 C43 H43 120.7 . .
C42 C43 H43 120.7 . .
N9 C44 H44A 109.3 . .
N9 C44 H44B 109.3 . .
N9 C44 C45 111.7(8) . .
N9 C44 C46A 141.6(11) . .
N9 C44 C47A 115.9(8) . .
H44A C44 H44B 108.0 . .
C45 C44 H44A 109.3 . .
C45 C44 H44B 109.3 . .
C45 C44 C46A 88.2(9) . .
C45 C44 C47A 84.1(6) . .
C46A C44 H44A 32.5 . .
C46A C44 H44B 93.2 . .
C46A C44 C47A 98.0(8) . .
C47A C44 H44A 123.4 . .
C47A C44 H44B 25.7 . .
N10 C45 C44 108.8(5) . .
N10 C45 H45A 109.9 . .
N10 C45 H45B 109.9 . .
N10 C45 C46B 103.7(5) . .
C44 C45 H45A 109.9 . .
C44 C45 H45B 109.9 . .
C44 C45 C46B 100.6(8) . .
H45A C45 H45B 108.3 . .
C46B C45 H45A 123.0 . .
C46B C45 H45B 14.8 . .
C47B C45 N10 121.4(7) . .
C47B C45 C44 100.9(7) . .
C47B C45 H45A 12.1 . .
C47B C45 H45B 105.2 . .
C47B C45 C46B 119.1(6) . .
C44 C46A H46A 109.5 . .
C44 C46A H46B 109.5 . .
C44 C46A H46C 109.5 . .
H46A C46A H46B 109.5 . .
H46A C46A H46C 109.5 . .
H46B C46A H46C 109.5 . .
C45 C46B H46D 109.5 . .
C45 C46B H46E 109.5 . .
C45 C46B H46F 109.5 . .
H46D C46B H46E 109.5 . .
H46D C46B H46F 109.5 . .
H46E C46B H46F 109.5 . .
C44 C47A H47A 109.5 . .
C44 C47A H47B 109.5 . .
C44 C47A H47C 109.5 . .
H47A C47A H47B 109.5 . .
H47A C47A H47C 109.5 . .
H47B C47A H47C 109.5 . .
C45 C47B H47D 109.5 . .
C45 C47B H47E 109.5 . .
C45 C47B H47F 109.5 . .
H47D C47B H47E 109.5 . .
H47D C47B H47F 109.5 . .
H47E C47B H47F 109.5 . .
N10 C48 H48 117.2 . .
N10 C48 C49 125.6(5) . .
C49 C48 H48 117.2 . .
C54 C49 C48 121.1(3) . .
C54 C49 C50 120.0 . .
C50 C49 C48 118.8(3) . .
C49 C54 H54 120.0 . .
C49 C54 C53 120.0 . .
C53 C54 H54 120.0 . .
C54 C53 C52 120.0 . .
C54 C53 C60 119.6(3) . 3_545
C52 C53 C60 120.3(3) . 3_545
C53 C52 H52 120.0 . .
C53 C52 C51 120.0 . .
C51 C52 H52 120.0 . .
C52 C51 C55 122.5(3) . .
C50 C51 C52 120.0 . .
C50 C51 C55 117.4(3) . .
C49 C50 H50 120.0 . .
C51 C50 C49 120.0 . .
C51 C50 H50 120.0 . .
N11 C55 C51 115.5(5) . .
N11 C55 H55 122.3 . .
C51 C55 H55 122.3 . .
N11 C56 H56A 110.8 . .
N11 C56 H56B 110.8 . .
N11 C56 C57 105.0(5) . .
N11 C56 C58A 120.0(5) . .
N11 C56 C59A 99.6(6) . .
H56A C56 H56B 108.8 . .
C57 C56 H56A 110.8 . .
C57 C56 H56B 110.8 . .
C57 C56 C58A 102.7(6) . .
C57 C56 C59A 103.9(6) . .
C58A C56 H56A 10.3 . .
C58A C56 H56B 107.1 . .
C58A C56 C59A 123.5(6) . .
C59A C56 H56A 124.9 . .
C59A C56 H56B 16.3 . .
N12 C57 C56 110.1(5) . .
N12 C57 H57A 109.6 . .
N12 C57 H57B 109.6 . .
N12 C57 C59B 115.4(7) . .
C56 C57 H57A 109.6 . .
C56 C57 H57B 109.6 . .
C56 C57 C59B 78.7(6) . .
H57A C57 H57B 108.1 . .
C58B C57 N12 140.7(11) . .
C58B C57 C56 91.9(11) . .
C58B C57 H57A 31.1 . .
C58B C57 H57B 91.6 . .
C58B C57 C59B 100.3(10) . .
C59B C57 H57A 127.7 . .
C59B C57 H57B 31.9 . .
C56 C58A H58A 109.5 . .
C56 C58A H58B 109.5 . .
C56 C58A H58C 109.5 . .
H58A C58A H58B 109.5 . .
H58A C58A H58C 109.5 . .
H58B C58A H58C 109.5 . .
C57 C58B H58D 109.5 . .
C57 C58B H58E 109.5 . .
C57 C58B H58F 109.5 . .
H58D C58B H58E 109.5 . .
H58D C58B H58F 109.5 . .
H58E C58B H58F 109.5 . .
C56 C59A H59A 109.5 . .
C56 C59A H59B 109.5 . .
C56 C59A H59C 109.5 . .
H59A C59A H59B 109.5 . .
H59A C59A H59C 109.5 . .
H59B C59A H59C 109.5 . .
C57 C59B H59D 109.5 . .
C57 C59B H59E 109.5 . .
C57 C59B H59F 109.5 . .
H59D C59B H59E 109.5 . .
H59D C59B H59F 109.5 . .
H59E C59B H59F 109.5 . .
N12 C60 C53 122.7(6) . 2_445
N12 C60 H60 118.6 . .
C53 C60 H60 118.6 2_445 .

loop_
_geom_bond_atom_site_label_1
_geom_bond_atom_site_label_2
_geom_bond_distance
_geom_bond_site_symmetry_2
N1 C3 1.261(10) .
N1 C4 1.435(5) .
N2 C5 1.438(10) .
N2 C8 1.221(9) .
N3 C15 1.281(8) .
N3 C16 1.477(10) .
N4 C17 1.565(11) .
N4 C20 1.209(7) .
C1 H1 0.9500 .
C1 C2 1.421(10) .
C1 C2 1.414(10) 3_435
C2 C1 1.414(10) 2_345
C2 C3 1.468(12) .
C3 H3 0.9500 .
C4 H4A 0.9900 .
C4 H4B 0.9900 .
C4 C5 1.539(5) .
C4 C6A 1.89(2) .
C4 C7A 1.535(5) .
C5 H5A 0.9900 .
C5 H5B 0.9900 .
C5 C6B 1.049(15) .
C5 C7B 1.762(19) .
C6A H6AA 0.9800 .
C6A H6AB 0.9800 .
C6A H6AC 0.9800 .
C6B H6BA 0.9800 .
C6B H6BB 0.9800 .
C6B H6BC 0.9800 .
C7A H7AA 0.9800 .
C7A H7AB 0.9800 .
C7A H7AC 0.9800 .
C7B H7BA 0.9800 .
C7B H7BB 0.9800 .
C7B H7BC 0.9800 .
C8 H8 0.9500 .
C8 C9 1.487(8) .
C9 C14 1.3900 .
C9 C10 1.3900 .
C14 H14 0.9500 .
C14 C13 1.3900 .
C13 C12 1.3900 .
C13 C20 1.463(7) 3_435
C12 H12 0.9500 .
C12 C11 1.3900 .
C11 C10 1.3900 .
C11 C15 1.466(7) .
C10 H10 0.9500 .
C15 H15 0.9500 .
C16 C17 1.509(12) .
C16 C18 1.522(5) .
C16 C19 1.601(13) .
C17 H17A 0.9900 .
C17 H17B 0.9900 .
C18 H18A 0.9800 .
C18 H18B 0.9800 .
C18 H18C 0.9800 .
C19 H19A 0.9800 .
C19 H19B 0.9800 .
C19 H19C 0.9800 .
C20 C13 1.463(16) 2_345
C20 H20 0.9500 .
N5 C23 1.269(9) .
N5 C24 1.519(10) .
N6 C25 1.545(9) .
N6 C28 1.244(9) .
N7 C35 1.190(6) .
N7 C36 1.539(8) .
N8 C37 1.431(4) .
N8 C40 1.332(7) .
C21 H21 0.9500 .
C21 C22 1.517(9) 2_455
C21 C22 1.319(10) .
C22 C21 1.517(9) 3_445
C22 C23 1.483(5) .
C23 H23 0.9500 .
C24 H24A 0.9900 .
C24 H24B 0.9900 .
C24 C25 1.540(13) .
C24 C26A 1.607(14) .
C24 C27A 1.560(16) .
C25 H25A 0.9900 .
C25 H25B 0.9900 .
C25 C26B 1.400(18) .
C25 C27B 1.550(5) .
C26A H26A 0.9800 .
C26A H26B 0.9800 .
C26A H26C 0.9800 .
C26B H26D 0.9800 .
C26B H26E 0.9800 .
C26B H26F 0.9800 .
C27A H27A 0.9800 .
C27A H27B 0.9800 .
C27A H27C 0.9800 .
C27B H27D 0.9800 .
C27B H27E 0.9800 .
C27B H27F 0.9800 .
C28 H28 0.9500 .
C28 C29 1.507(7) .
C31 C32 1.3900 .
C31 C30 1.3900 .
C31 C35 1.420(7) .
C32 H32 0.9500 .
C32 C33 1.3900 .
C33 C34 1.3900 .
C33 C40 1.441(7) 3_445
C34 H34 0.9500 .
C34 C29 1.3900 .
C29 C30 1.3900 .
C30 H30 0.9500 .
C35 H35 0.9500 .
C36 C37 1.434(8) .
C36 C38 1.445(9) .
C36 C39 1.415(9) .
C37 H37A 0.9900 .
C37 H37B 0.9900 .
C38 H38A 0.9800 .
C38 H38B 0.9800 .
C38 H38C 0.9800 .
C39 H39A 0.9800 .
C39 H39B 0.9800 .
C39 H39C 0.9800 .
C40 C33 1.441(15) 2_455
C40 H40 0.9500 .
N9 C43 1.221(8) .
N9 C44 1.399(10) .
N10 C45 1.458(7) .
N10 C48 1.280(7) .
N11 C55 1.299(6) .
N11 C56 1.451(7) .
N12 C57 1.413(7) .
N12 C60 1.228(7) .
C41 H41 0.9500 .
C41 C42 1.422(8) 3_545
C41 C42 1.202(9) .
C42 C41 1.422(8) 2_445
C42 C43 1.519(12) .
C43 H43 0.9500 .
C44 H44A 0.9900 .
C44 H44B 0.9900 .
C44 C45 1.480(10) .
C44 C46A 1.509(16) .
C44 C47A 1.824(14) .
C45 H45A 0.9900 .
C45 H45B 0.9900 .
C45 C46B 1.542(11) .
C45 C47B 1.389(12) .
C46A H46A 0.9800 .
C46A H46B 0.9800 .
C46A H46C 0.9800 .
C46B H46D 0.9800 .
C46B H46E 0.9800 .
C46B H46F 0.9800 .
C47A H47A 0.9800 .
C47A H47B 0.9800 .
C47A H47C 0.9800 .
C47B H47D 0.9800 .
C47B H47E 0.9800 .
C47B H47F 0.9800 .
C48 H48 0.9500 .
C48 C49 1.478(6) .
C49 C54 1.3900 .
C49 C50 1.3900 .
C54 H54 0.9500 .
C54 C53 1.3900 .
C53 C52 1.3900 .
C53 C60 1.445(7) 3_545
C52 H52 0.9500 .
C52 C51 1.3900 .
C51 C50 1.3900 .
C51 C55 1.574(7) .
C50 H50 0.9500 .
C55 H55 0.9500 .
C56 H56A 0.9900 .
C56 H56B 0.9900 .
C56 C57 1.568(9) .
C56 C58A 1.606(11) .
C56 C59A 1.620(10) .
C57 H57A 0.9900 .
C57 H57B 0.9900 .
C57 C58B 1.336(19) .
C57 C59B 1.95(2) .
C58A H58A 0.9800 .
C58A H58B 0.9800 .
C58A H58C 0.9800 .
C58B H58D 0.9800 .
C58B H58E 0.9800 .
C58B H58F 0.9800 .
C59A H59A 0.9800 .
C59A H59B 0.9800 .
C59A H59C 0.9800 .
C59B H59D 0.9800 .
C59B H59E 0.9800 .
C59B H59F 0.9800 .
C60 C53 1.445(14) 2_445
C60 H60 0.9500 .

loop_
_geom_torsion_atom_site_label_1
_geom_torsion_atom_site_label_2
_geom_torsion_atom_site_label_3
_geom_torsion_atom_site_label_4
_geom_torsion
_geom_torsion_site_symmetry_1
_geom_torsion_site_symmetry_4
N1 C4 C5 N2 -70.7(10) . .
N1 C4 C5 C6B 61.5(11) . .
N1 C4 C5 C7B 179.6(10) . .
N2 C8 C9 C14 -171.5(6) . .
N2 C8 C9 C10 9.9(8) . .
N3 C16 C17 N4 -67.7(9) . .
C1 C2 C3 N1 -169.0(8) 2_345 .
C1 C2 C3 N1 9.8(11) . .
C2 C1 C2 C1 -0.6(13) 3_435 2_345
C2 C1 C2 C3 -179.2(4) 3_435 .
C3 N1 C4 C5 122.7(9) . .
C3 N1 C4 C6A -150.9(9) . .
C3 N1 C4 C7A -19.8(17) . .
C4 N1 C3 C2 -178.0(7) . .
C5 N2 C8 C9 172.3(6) . .
C6A C4 C5 N2 -175.3(8) . .
C6A C4 C5 C6B -43.1(9) . .
C6A C4 C5 C7B 75.0(8) . .
C7A C4 C5 N2 86.3(9) . .
C7A C4 C5 C6B -141.5(11) . .
C7A C4 C5 C7B -23.4(9) . .
C8 N2 C5 C4 122.6(8) . .
C8 N2 C5 C6B 27.5(19) . .
C8 N2 C5 C7B -151.4(10) . .
C8 C9 C14 C13 -178.6(4) . .
C8 C9 C10 C11 178.5(4) . .
C9 C14 C13 C12 0.0 . .
C9 C14 C13 C20 -171.9(4) . 3_435
C14 C9 C10 C11 0.0 . .
C14 C13 C12 C11 0.0 . .
C13 C12 C11 C10 0.0 . .
C13 C12 C11 C15 177.5(4) . .
C12 C11 C10 C9 0.0 . .
C12 C11 C15 N3 14.6(7) . .
C10 C9 C14 C13 0.0 . .
C10 C11 C15 N3 -168.0(5) . .
C15 N3 C16 C17 117.0(9) . .
C15 N3 C16 C18 -12.4(11) . .
C15 N3 C16 C19 -137.4(8) . .
C15 C11 C10 C9 -177.4(4) . .
C16 N3 C15 C11 -178.0(7) . .
C17 N4 C20 C13 177.7(8) . 2_345
C18 C16 C17 N4 57.1(9) . .
C19 C16 C17 N4 -174.5(7) . .
C20 N4 C17 C16 123.9(7) . .
C20 C13 C12 C11 171.5(4) 3_435 .
N5 C24 C25 N6 63.3(9) . .
N5 C24 C25 C26B -59.5(10) . .
N5 C24 C25 C27B 170.3(9) . .
N6 C28 C29 C34 174.4(5) . .
N6 C28 C29 C30 0.4(8) . .
N7 C36 C37 N8 68.0(7) . .
C21 C22 C23 N5 -6.6(10) 3_445 .
C21 C22 C23 N5 171.7(7) . .
C22 C21 C22 C21 1.7(13) 2_455 3_445
C22 C21 C22 C23 -176.6(4) 2_455 .
C23 N5 C24 C25 -120.0(9) . .
C23 N5 C24 C26A 142.0(9) . .
C23 N5 C24 C27A 8.6(12) . .
C24 N5 C23 C22 178.7(6) . .
C25 N6 C28 C29 -178.3(6) . .
C26A C24 C25 N6 177.8(8) . .
C26A C24 C25 C26B 55.0(10) . .
C26A C24 C25 C27B -75.2(9) . .
C27A C24 C25 N6 -72.0(9) . .
C27A C24 C25 C26B 165.2(10) . .
C27A C24 C25 C27B 35.0(10) . .
C28 N6 C25 C24 -126.4(8) . .
C28 N6 C25 C26B -25.4(13) . .
C28 N6 C25 C27B 146.0(8) . .
C28 C29 C30 C31 173.7(4) . .
C31 C32 C33 C34 0.0 . .
C31 C32 C33 C40 178.1(4) . 3_445
C32 C31 C30 C29 0.0 . .
C32 C31 C35 N7 -7.7(8) . .
C32 C33 C34 C29 0.0 . .
C33 C34 C29 C28 -174.3(3) . .
C33 C34 C29 C30 0.0 . .
C34 C29 C30 C31 0.0 . .
C30 C31 C32 C33 0.0 . .
C30 C31 C35 N7 170.0(5) . .
C35 N7 C36 C37 -117.0(7) . .
C35 N7 C36 C38 127.6(7) . .
C35 N7 C36 C39 11.8(9) . .
C35 C31 C32 C33 177.8(4) . .
C35 C31 C30 C29 -177.7(4) . .
C36 N7 C35 C31 176.8(5) . .
C37 N8 C40 C33 -177.4(6) . 2_455
C38 C36 C37 N8 -177.1(5) . .
C39 C36 C37 N8 -60.0(7) . .
C40 N8 C37 C36 -126.7(6) . .
C40 C33 C34 C29 -177.9(4) 3_445 .
N9 C44 C45 N10 -67.4(8) . .
N9 C44 C45 C46B -175.9(7) . .
N9 C44 C45 C47B 61.4(7) . .
N10 C48 C49 C54 179.9(4) . .
N10 C48 C49 C50 3.4(6) . .
N11 C56 C57 N12 -69.6(6) . .
N11 C56 C57 C58B 77.3(9) . .
N11 C56 C57 C59B 177.4(7) . .
C41 C42 C43 N9 5.1(10) . .
C41 C42 C43 N9 -167.3(6) 2_445 .
C42 C41 C42 C41 -7.9(13) 3_545 2_445
C42 C41 C42 C43 -179.6(4) 3_545 .
C43 N9 C44 C45 121.4(8) . .
C43 N9 C44 C46A 4.9(17) . .
C43 N9 C44 C47A -144.6(7) . .
C44 N9 C43 C42 179.4(5) . .
C45 N10 C48 C49 -178.7(4) . .
C46A C44 C45 N10 78.8(8) . .
C46A C44 C45 C46B -29.7(7) . .
C46A C44 C45 C47B -152.4(7) . .
C47A C44 C45 N10 177.0(6) . .
C47A C44 C45 C46B 68.5(7) . .
C47A C44 C45 C47B -54.2(7) . .
C48 N10 C45 C44 122.9(7) . .
C48 N10 C45 C46B -130.7(7) . .
C48 N10 C45 C47B 6.7(10) . .
C48 C49 C54 C53 -176.4(3) . .
C48 C49 C50 C51 176.5(3) . .
C49 C54 C53 C52 0.0 . .
C49 C54 C53 C60 -175.9(3) . 3_545
C54 C49 C50 C51 0.0 . .
C54 C53 C52 C51 0.0 . .
C53 C52 C51 C50 0.0 . .
C53 C52 C51 C55 -177.8(3) . .
C52 C51 C50 C49 0.0 . .
C52 C51 C55 N11 10.2(5) . .
C50 C49 C54 C53 0.0 . .
C50 C51 C55 N11 -167.6(4) . .
C55 N11 C56 C57 119.7(5) . .
C55 N11 C56 C58A 5.0(8) . .
C55 N11 C56 C59A -133.0(6) . .
C55 C51 C50 C49 177.9(3) . .
C56 N11 C55 C51 178.7(4) . .
C57 N12 C60 C53 -179.9(6) . 2_445
C58A C56 C57 N12 56.7(6) . .
C58A C56 C57 C58B -156.4(8) . .
C58A C56 C57 C59B -56.3(6) . .
C59A C56 C57 N12 -173.6(6) . .
C59A C56 C57 C58B -26.8(9) . .
C59A C56 C57 C59B 73.3(7) . .
C60 N12 C57 C56 126.3(6) . .
C60 N12 C57 C58B 5.9(16) . .
C60 N12 C57 C59B -147.1(7) . .
C60 C53 C52 C51 175.9(3) 3_545 .

loop_
_smtbx_masks_void_nr
_smtbx_masks_void_average_x
_smtbx_masks_void_average_y
_smtbx_masks_void_average_z
_smtbx_masks_void_volume
_smtbx_masks_void_count_electrons
1 -0.486 -0.667 -0.167 1018.3 267.9
2 -0.333 0.333 0.386 577.1 181.5
